data_7026779
loop_
_publ_author_name
'Park, In-Hyeok'
'Park, Ki-Min'
'Lee, Shim Sung'

_publ_section_title
;
 Preparation and characterisation of divalent hard and soft metal (M = Ca,
 Co, Cu, Zn, Cd, Hg and Pb) complexes of 1,10-dithia-18-crown-6:
 structural versatility.
;
_journal_issue 40
_journal_name_full 'Dalton transactions (Cambridge, England : 2003)'
_journal_page_first 9696
_journal_page_last 9704
_journal_paper_doi 10.1039/c0dt00696c
_journal_volume 39
_journal_year 2010
_chemical_formula_moiety 'C12 H24 Cl2 O12 Pb S2'
_chemical_formula_sum 'C12 H24 Cl2 O12 Pb S2'
_chemical_formula_weight 702.52
_chemical_name_systematic
;
?
;
_space_group_IT_number 14
_symmetry_cell_setting monoclinic
_symmetry_space_group_name_Hall '-P 2yn'
_symmetry_space_group_name_H-M 'P 1 21/n 1'
_atom_sites_solution_hydrogens geom
_atom_sites_solution_primary direct
_atom_sites_solution_secondary difmap
_audit_creation_method SHELXTL
_cell_angle_alpha 90.00
_cell_angle_beta 103.4210(10)
_cell_angle_gamma 90.00
_cell_formula_units_Z 2
_cell_length_a 8.4360(3)
_cell_length_b 10.3907(3)
_cell_length_c 12.0754(4)
_cell_measurement_reflns_used 5953
_cell_measurement_temperature 163(2)
_cell_measurement_theta_max 27.59
_cell_measurement_theta_min 2.62
_cell_volume 1029.57(6)
_computing_cell_refinement 'Bruker APEX2'
_computing_data_collection 'Bruker APEX2'
_computing_data_reduction 'Bruker APEX2'
_computing_molecular_graphics 'Bruker SHELXTL'
_computing_publication_material 'Bruker SHELXTL'
_computing_structure_refinement 'Bruker SHELXTL'
_computing_structure_solution 'Bruker SHELXTL'
_diffrn_ambient_temperature 163(2)
_diffrn_measured_fraction_theta_full 1.000
_diffrn_measured_fraction_theta_max 1.000
_diffrn_measurement_device_type 'Bruker APEX-II CCD'
_diffrn_measurement_method '\f and \w scans'
_diffrn_radiation_monochromator graphite
_diffrn_radiation_source 'fine-focus sealed tube'
_diffrn_radiation_type MoK\a
_diffrn_radiation_wavelength 0.71073
_diffrn_reflns_av_R_equivalents 0.0330
_diffrn_reflns_av_sigmaI/netI 0.0278
_diffrn_reflns_limit_h_max 10
_diffrn_reflns_limit_h_min -10
_diffrn_reflns_limit_k_max 13
_diffrn_reflns_limit_k_min -11
_diffrn_reflns_limit_l_max 15
_diffrn_reflns_limit_l_min -13
_diffrn_reflns_number 9350
_diffrn_reflns_theta_full 27.59
_diffrn_reflns_theta_max 27.59
_diffrn_reflns_theta_min 2.62
_exptl_absorpt_coefficient_mu 8.715
_exptl_absorpt_correction_T_max 0.4211
_exptl_absorpt_correction_T_min 0.2103
_exptl_absorpt_correction_type multi-scan
_exptl_absorpt_process_details SADABS
_exptl_crystal_colour colourless
_exptl_crystal_density_diffrn 2.266
_exptl_crystal_density_method 'not measured'
_exptl_crystal_description block
_exptl_crystal_F_000 680
_exptl_crystal_size_max 0.26
_exptl_crystal_size_mid 0.16
_exptl_crystal_size_min 0.12
_refine_diff_density_max 1.087
_refine_diff_density_min -1.581
_refine_diff_density_rms 0.131
_refine_ls_extinction_coef 0.0098(5)
_refine_ls_extinction_expression Fc^*^=kFc[1+0.001xFc^2^\l^3^/sin(2\q)]^-1/4^
_refine_ls_extinction_method SHELXL
_refine_ls_goodness_of_fit_ref 1.066
_refine_ls_hydrogen_treatment constr
_refine_ls_matrix_type full
_refine_ls_number_parameters 134
_refine_ls_number_reflns 2383
_refine_ls_number_restraints 6
_refine_ls_restrained_S_all 1.163
_refine_ls_R_factor_all 0.0240
_refine_ls_R_factor_gt 0.0209
_refine_ls_shift/su_max 0.001
_refine_ls_shift/su_mean 0.000
_refine_ls_structure_factor_coef Fsqd
_refine_ls_weighting_details 'calc w=1/[\s^2^(Fo^2^)+(0.0311P)^2^+0.3870P] where P=(Fo^2^+2Fc^2^)/3'
_refine_ls_weighting_scheme calc
_refine_ls_wR_factor_gt 0.0534
_refine_ls_wR_factor_ref 0.0551
_reflns_number_gt 2147
_reflns_number_total 2383
_reflns_threshold_expression >2sigma(I)
_cod_data_source_file c0dt00696c.txt
_cod_data_source_block compound9
_cod_depositor_comments
;
The following automatic conversions were performed:

'_symmetry_cell_setting' value 'Monoclinic' changed to 'monoclinic'
according to /home/saulius/struct/CIF-dictionaries/cif_core.dic
dictionary named 'cif_core.dic' version 2.4.2 from 2011-04-26.

Automatic conversion script
Id: cif_fix_values 1891 2012-01-12 08:04:46Z andrius 
;
_cod_original_sg_symbol_H-M P2(1)/n
_cod_database_code 7026779

loop_
_symmetry_equiv_pos_as_xyz
'x, y, z'
'-x+1/2, y+1/2, -z+1/2'
'-x, -y, -z'
'x-1/2, -y-1/2, z-1/2'

loop_
_atom_site_label
_atom_site_type_symbol
_atom_site_fract_x
_atom_site_fract_y
_atom_site_fract_z
_atom_site_U_iso_or_equiv
_atom_site_adp_type
_atom_site_occupancy
_atom_site_symmetry_multiplicity
_atom_site_calc_flag
_atom_site_refinement_flags
Pb1 Pb 0.5000 0.0000 0.0000 0.01434(9) Uani 1 2 d S
S1 S 0.44904(9) 0.28820(8) 0.04471(7) 0.01919(18) Uani 1 1 d .
O1 O 0.7513(2) 0.16026(19) 0.06122(19) 0.0210(5) Uani 1 1 d .
O2 O 0.8012(2) -0.10084(19) 0.09575(17) 0.0178(4) Uani 1 1 d .
C1 C 0.5861(4) 0.3227(3) -0.0478(3) 0.0199(7) Uani 1 1 d .
H1A H 0.5529 0.2732 -0.1194 0.024 Uiso 1 1 calc R
H1B H 0.5821 0.4155 -0.0668 0.024 Uiso 1 1 calc R
C2 C 0.7566(4) 0.2853(3) 0.0143(3) 0.0243(7) Uani 1 1 d .
H2A H 0.8297 0.2853 -0.0391 0.029 Uiso 1 1 calc R
H2B H 0.7994 0.3479 0.0758 0.029 Uiso 1 1 calc R
C3 C 0.9116(3) 0.1098(3) 0.1090(3) 0.0213(6) Uani 1 1 d .
H3A H 0.9772 0.1739 0.1607 0.026 Uiso 1 1 calc R
H3B H 0.9678 0.0901 0.0476 0.026 Uiso 1 1 calc R
C4 C 0.8933(5) -0.0104(2) 0.1736(4) 0.0198(8) Uani 1 1 d .
H4A H 1.0019 -0.0465 0.2090 0.024 Uiso 1 1 calc R
H4B H 0.8365 0.0091 0.2348 0.024 Uiso 1 1 calc R
C5 C 0.8059(3) -0.2284(3) 0.1424(2) 0.0199(6) Uani 1 1 d .
H5A H 0.7349 -0.2331 0.1970 0.024 Uiso 1 1 calc R
H5B H 0.9186 -0.2499 0.1834 0.024 Uiso 1 1 calc R
C6 C 0.7480(4) -0.3225(3) 0.0467(3) 0.0223(7) Uani 1 1 d .
H6A H 0.7443 -0.4092 0.0799 0.027 Uiso 1 1 calc R
H6B H 0.8294 -0.3251 -0.0006 0.027 Uiso 1 1 calc R
Cl1 Cl 0.37703(9) -0.03220(8) 0.25093(7) 0.01743(16) Uani 1 1 d .
O3 O 0.5333(3) -0.0529(3) 0.2214(2) 0.0359(6) Uani 1 1 d .
O4 O 0.3027(3) -0.1536(2) 0.2617(2) 0.0440(7) Uani 1 1 d .
O5 O 0.2811(4) 0.0366(4) 0.1622(3) 0.0600(9) Uani 1 1 d U
O6 O 0.4029(6) 0.0339(4) 0.3537(4) 0.0761(14) Uani 1 1 d .

loop_
_atom_site_aniso_label
_atom_site_aniso_U_11
_atom_site_aniso_U_22
_atom_site_aniso_U_33
_atom_site_aniso_U_23
_atom_site_aniso_U_13
_atom_site_aniso_U_12
Pb1 0.01612(12) 0.01285(13) 0.01348(13) 0.00157(5) 0.00227(7) -0.00153(4)
S1 0.0218(4) 0.0191(4) 0.0163(4) -0.0017(3) 0.0037(3) 0.0020(3)
O1 0.0140(10) 0.0151(11) 0.0327(13) 0.0046(9) 0.0035(9) -0.0017(8)
O2 0.0167(10) 0.0166(11) 0.0181(11) 0.0000(8) 0.0002(8) -0.0002(8)
C1 0.0238(15) 0.0141(15) 0.0212(16) 0.0042(12) 0.0042(13) -0.0003(12)
C2 0.0236(15) 0.0166(16) 0.0321(19) 0.0038(14) 0.0054(13) -0.0049(12)
C3 0.0112(13) 0.0214(16) 0.0310(18) -0.0009(13) 0.0040(12) 0.0004(11)
C4 0.0137(16) 0.0230(19) 0.021(2) -0.0024(11) 0.0004(14) -0.0002(10)
C5 0.0216(15) 0.0161(15) 0.0205(15) 0.0040(12) 0.0021(12) 0.0054(11)
C6 0.0230(15) 0.0193(16) 0.0235(17) -0.0021(13) 0.0032(13) 0.0056(12)
Cl1 0.0155(3) 0.0210(3) 0.0176(4) 0.0004(3) 0.0074(3) 0.0013(3)
O3 0.0222(12) 0.0548(16) 0.0355(15) 0.0066(14) 0.0167(11) 0.0074(12)
O4 0.0548(17) 0.0227(13) 0.0653(19) 0.0054(12) 0.0360(14) -0.0048(11)
O5 0.0430(15) 0.0724(15) 0.0640(18) 0.0363(15) 0.0114(13) 0.0079(14)
O6 0.090(3) 0.089(2) 0.067(3) -0.053(2) 0.055(3) -0.043(3)

loop_
_atom_type_symbol
_atom_type_description
_atom_type_scat_dispersion_real
_atom_type_scat_dispersion_imag
_atom_type_scat_source
C C 0.0033 0.0016 'International Tables Vol C Tables 4.2.6.8 and 6.1.1.4'
H H 0.0000 0.0000 'International Tables Vol C Tables 4.2.6.8 and 6.1.1.4'
O O 0.0106 0.0060 'International Tables Vol C Tables 4.2.6.8 and 6.1.1.4'
S S 0.1246 0.1234 'International Tables Vol C Tables 4.2.6.8 and 6.1.1.4'
Cl Cl 0.1484 0.1585 'International Tables Vol C Tables 4.2.6.8 and 6.1.1.4'
Pb Pb -3.3944 10.1111 'International Tables Vol C Tables 4.2.6.8 and 6.1.1.4'

loop_
_geom_angle_atom_site_label_1
_geom_angle_atom_site_label_2
_geom_angle_atom_site_label_3
_geom_angle
_geom_angle_site_symmetry_1
_geom_angle_site_symmetry_3
O1 Pb1 O1 180.0 3_655 .
O1 Pb1 O3 92.35(7) 3_655 .
O1 Pb1 O3 87.65(7) . .
O1 Pb1 O3 87.65(7) 3_655 3_655
O1 Pb1 O3 92.35(7) . 3_655
O3 Pb1 O3 180.0 . 3_655
O1 Pb1 O2 118.56(5) 3_655 .
O1 Pb1 O2 61.44(5) . .
O3 Pb1 O2 68.21(6) . .
O3 Pb1 O2 111.79(6) 3_655 .
O1 Pb1 O2 61.44(5) 3_655 3_655
O1 Pb1 O2 118.56(5) . 3_655
O3 Pb1 O2 111.79(6) . 3_655
O3 Pb1 O2 68.21(6) 3_655 3_655
O2 Pb1 O2 180.0 . 3_655
O1 Pb1 S1 121.37(5) 3_655 .
O1 Pb1 S1 58.63(5) . .
O3 Pb1 S1 90.64(7) . .
O3 Pb1 S1 89.36(7) 3_655 .
O2 Pb1 S1 116.69(4) . .
O2 Pb1 S1 63.31(4) 3_655 .
O1 Pb1 S1 58.63(5) 3_655 3_655
O1 Pb1 S1 121.37(5) . 3_655
O3 Pb1 S1 89.36(7) . 3_655
O3 Pb1 S1 90.64(7) 3_655 3_655
O2 Pb1 S1 63.31(4) . 3_655
O2 Pb1 S1 116.69(4) 3_655 3_655
S1 Pb1 S1 180.0 . 3_655
C6 S1 C1 102.22(16) 3_655 .
C6 S1 Pb1 103.29(11) 3_655 .
C1 S1 Pb1 87.14(10) . .
C2 O1 C3 112.3(2) . .
C2 O1 Pb1 123.89(18) . .
C3 O1 Pb1 119.76(16) . .
C4 O2 C5 112.8(2) . .
C4 O2 Pb1 109.64(17) . .
C5 O2 Pb1 117.14(16) . .
C2 C1 S1 108.2(2) . .
O1 C2 C1 108.6(2) . .
O1 C3 C4 108.2(2) . .
O2 C4 C3 108.2(3) . .
O2 C5 C6 108.9(2) . .
C5 C6 S1 115.5(2) . 3_655
O5 Cl1 O6 112.3(3) . .
O5 Cl1 O4 109.7(2) . .
O6 Cl1 O4 109.6(2) . .
O5 Cl1 O3 106.65(18) . .
O6 Cl1 O3 109.1(2) . .
O4 Cl1 O3 109.42(16) . .
Cl1 O3 Pb1 108.78(13) . .

loop_
_geom_bond_atom_site_label_1
_geom_bond_atom_site_label_2
_geom_bond_distance
_geom_bond_site_symmetry_2
Pb1 O1 2.6621(19) 3_655
Pb1 O1 2.6622(19) .
Pb1 O3 2.680(2) .
Pb1 O3 2.680(2) 3_655
Pb1 O2 2.744(2) .
Pb1 O2 2.744(2) 3_655
Pb1 S1 3.0906(8) .
Pb1 S1 3.0906(8) 3_655
S1 C6 1.805(3) 3_655
S1 C1 1.820(3) .
O1 C2 1.422(4) .
O1 C3 1.440(3) .
O2 C4 1.425(4) .
O2 C5 1.437(3) .
C1 C2 1.511(4) .
C3 C4 1.499(4) .
C5 C6 1.505(4) .
C6 S1 1.805(3) 3_655
Cl1 O5 1.382(3) .
Cl1 O6 1.391(4) .
Cl1 O4 1.428(2) .
Cl1 O3 1.459(2) .
